data_4303666
loop_
_publ_author_name
'Xiaodi Kou'
'Xiaoyu Wang'
'Daniel Mendoza-Espinosa'
'Lev N. Zakharov'
'Arnold L. Rheingold'
'William H. Watson'
'Kimberly A. Brien'
'L. Kasun Jayarathna'
'Tracy A. Hanna'

_publ_section_title
;
Bismuth Aryloxides
;
_journal_name_full 'Inorganic Chemistry'
_journal_page_first 11002
_journal_page_last 11016
_journal_paper_doi 10.1021/ic901134t
_journal_volume 48
_journal_year 2009
_chemical_formula_moiety 'C60 H66 Bi2 O12'
_chemical_formula_sum 'C60 H66 Bi2 O12'
_chemical_formula_weight 1393.06
_chemical_name_systematic
; 
 ? 
;
_space_group_IT_number 14
_symmetry_cell_setting monoclinic
_symmetry_space_group_name_Hall '-P 2ybc'
_symmetry_space_group_name_H-M 'P 1 21/c 1'
_atom_sites_solution_hydrogens geom
_atom_sites_solution_primary direct
_atom_sites_solution_secondary difmap
_audit_creation_method SHELXLTL
_cell_angle_alpha 90.00
_cell_angle_beta 104.8130(10)
_cell_angle_gamma 90.00
_cell_formula_units_Z 2
_cell_length_a 12.5971(7)
_cell_length_b 17.4214(10)
_cell_length_c 12.9355(8)
_cell_measurement_reflns_used 500
_cell_measurement_temperature 223(2)
_cell_measurement_theta_max 25
_cell_measurement_theta_min 2
_cell_volume 2744.5(3)
_computing_cell_refinement 'Bruker SMART'
_computing_data_collection 'Bruker SMART'
_computing_data_reduction 'Bruker SAINT'
_computing_molecular_graphics 'Bruker SHELXTL'
_computing_publication_material 'Bruker SHELXTL'
_computing_structure_refinement 'Bruker SHELXTL'
_computing_structure_solution 'Bruker SHELXTL'
_diffrn_ambient_temperature 223(2)
_diffrn_measured_fraction_theta_full 0.959
_diffrn_measured_fraction_theta_max 0.959
_diffrn_measurement_device_type 'Bruker SMART 1000'
_diffrn_measurement_method 'phi and omega scans'
_diffrn_radiation_monochromator graphite
_diffrn_radiation_source 'fine-focus sealed tube'
_diffrn_radiation_type MoK\a
_diffrn_radiation_wavelength 0.71073
_diffrn_reflns_av_R_equivalents 0.0322
_diffrn_reflns_av_sigmaI/netI 0.0266
_diffrn_reflns_limit_h_max 14
_diffrn_reflns_limit_h_min -16
_diffrn_reflns_limit_k_max 23
_diffrn_reflns_limit_k_min -22
_diffrn_reflns_limit_l_max 16
_diffrn_reflns_limit_l_min -15
_diffrn_reflns_number 27206
_diffrn_reflns_theta_full 28.31
_diffrn_reflns_theta_max 28.31
_diffrn_reflns_theta_min 2.00
_exptl_absorpt_coefficient_mu 6.465
_exptl_absorpt_correction_T_max 0.4870
_exptl_absorpt_correction_T_min 0.2842
_exptl_absorpt_correction_type multi-scan
_exptl_absorpt_process_details SADABS
_exptl_crystal_colour Yellow
_exptl_crystal_density_diffrn 1.686
_exptl_crystal_density_method 'not measured'
_exptl_crystal_description Block
_exptl_crystal_F_000 1368
_exptl_crystal_size_max 0.26
_exptl_crystal_size_mid 0.18
_exptl_crystal_size_min 0.13
_refine_diff_density_max 1.411
_refine_diff_density_min -1.142
_refine_diff_density_rms 0.103
_refine_ls_extinction_method none
_refine_ls_goodness_of_fit_ref 1.091
_refine_ls_hydrogen_treatment constr
_refine_ls_matrix_type full
_refine_ls_number_parameters 333
_refine_ls_number_reflns 6548
_refine_ls_number_restraints 1
_refine_ls_restrained_S_all 1.095
_refine_ls_R_factor_all 0.0421
_refine_ls_R_factor_gt 0.0361
_refine_ls_shift/su_max 0.002
_refine_ls_shift/su_mean 0.000
_refine_ls_structure_factor_coef Fsqd
_refine_ls_weighting_details 'calc w=1/[\s^2^(Fo^2^)+(0.0406P)^2^+11.5575P] where P=(Fo^2^+2Fc^2^)/3'
_refine_ls_weighting_scheme calc
_refine_ls_wR_factor_gt 0.0934
_refine_ls_wR_factor_ref 0.0967
_reflns_number_gt 5895
_reflns_number_total 6548
_reflns_threshold_expression >2sigma(I)
_cod_data_source_file ic901134t_si_001_10.cif
_cod_data_source_block tcu67
_cod_depositor_comments
;
The following automatic conversions were performed:
'_symmetry_cell_setting' value 'Monoclinic' changed to 'monoclinic'
according to '/home/saulius/struct/CIF-dictionaries/cif_core.dic'
dictionary named 'cif_core.dic' version 2.4.1 from 2010-06-29.

Automatic conversion script
Id: cif_fix_enum 1527 2010-12-29 10:47:43Z saulius 
;
_cod_original_sg_symbol_H-M 'P 21/c'
_cod_database_code 4303666

loop_
_symmetry_equiv_pos_as_xyz
'x, y, z'
'-x, y+1/2, -z+1/2'
'-x, -y, -z'
'x, -y-1/2, z-1/2'

loop_
_atom_site_label
_atom_site_type_symbol
_atom_site_fract_x
_atom_site_fract_y
_atom_site_fract_z
_atom_site_U_iso_or_equiv
_atom_site_adp_type
_atom_site_occupancy
_atom_site_symmetry_multiplicity
_atom_site_calc_flag
_atom_site_refinement_flags
_atom_site_disorder_assembly
_atom_site_disorder_group
Bi1 Bi 0.481236(14) 0.111678(10) 0.469508(14) 0.03083(7) Uani 1 1 d . . .
O1 O 0.3631(3) 0.1508(3) 0.3291(3) 0.0495(10) Uani 1 1 d . . .
C1 C 0.2853(5) 0.2041(4) 0.3292(5) 0.0468(14) Uani 1 1 d . . .
O2 O 0.4103(3) 0.0005(2) 0.4173(3) 0.0325(7) Uani 1 1 d . . .
C2 C 0.3031(5) 0.2633(4) 0.4041(6) 0.0550(17) Uani 1 1 d . . .
O3 O 0.5785(3) 0.0889(3) 0.3626(3) 0.0442(9) Uani 1 1 d . . .
C3 C 0.2258(7) 0.3200(5) 0.4018(7) 0.073(2) Uani 1 1 d . . .
H3A H 0.2397 0.3601 0.4519 0.088 Uiso 1 1 calc R . .
O4 O 0.4018(4) 0.2590(3) 0.4810(4) 0.0619(13) Uani 1 1 d . . .
C4 C 0.1278(7) 0.3162(6) 0.3239(8) 0.081(3) Uani 1 1 d . . .
H4A H 0.0743 0.3542 0.3216 0.098 Uiso 1 1 calc R . .
O5 O 0.2862(3) 0.0755(2) 0.5222(3) 0.0428(9) Uani 1 1 d . . .
C5 C 0.1072(6) 0.2585(6) 0.2506(7) 0.071(2) Uani 1 1 d . . .
H5A H 0.0399 0.2576 0.1983 0.085 Uiso 1 1 calc R . .
O6 O 0.6686(3) 0.2009(2) 0.5025(4) 0.0498(10) Uani 1 1 d . . .
C6 C 0.1847(5) 0.2003(5) 0.2514(5) 0.0575(18) Uani 1 1 d . . .
C7 C 0.4207(9) 0.3143(6) 0.5658(9) 0.111(4) Uani 1 1 d . . .
H7A H 0.4922 0.3055 0.6143 0.166 Uiso 1 1 calc R . .
H7B H 0.3644 0.3093 0.6044 0.166 Uiso 1 1 calc R . .
H7C H 0.4181 0.3656 0.5360 0.166 Uiso 1 1 calc R . .
C8 C 0.1626(7) 0.1327(6) 0.1762(6) 0.078(3) Uani 1 1 d . . .
H8A H 0.2259 0.1265 0.1460 0.094 Uiso 1 1 calc R . .
H8B H 0.1583 0.0866 0.2183 0.094 Uiso 1 1 calc R . .
C9 C 0.0627(9) 0.1357(9) 0.0866(9) 0.113(4) Uani 1 1 d . . .
H9A H 0.0598 0.1795 0.0435 0.136 Uiso 1 1 calc R . .
C10 C -0.0166(9) 0.0940(9) 0.0563(9) 0.113(4) Uani 1 1 d . . .
H10A H -0.0221 0.0485 0.0937 0.136 Uiso 1 1 calc R . .
H10B H -0.0725 0.1072 -0.0045 0.136 Uiso 1 1 calc R . .
C11 C 0.3000(4) -0.0108(3) 0.3879(4) 0.0320(10) Uani 1 1 d . . .
C12 C 0.2329(4) 0.0239(3) 0.4454(4) 0.0361(11) Uani 1 1 d . . .
C13 C 0.1215(5) 0.0078(4) 0.4225(5) 0.0493(14) Uani 1 1 d . . .
H13A H 0.0765 0.0313 0.4611 0.059 Uiso 1 1 calc R . .
C14 C 0.0784(5) -0.0437(5) 0.3411(6) 0.0612(19) Uani 1 1 d . . .
H14A H 0.0040 -0.0578 0.3275 0.073 Uiso 1 1 calc R . .
C15 C 0.1415(5) -0.0745(5) 0.2804(6) 0.0612(19) Uani 1 1 d . . .
H15A H 0.1094 -0.1081 0.2243 0.073 Uiso 1 1 calc R . .
C16 C 0.2534(5) -0.0569(4) 0.2999(5) 0.0479(14) Uani 1 1 d . . .
C17 C 0.2196(6) 0.1232(4) 0.5703(6) 0.0597(18) Uani 1 1 d . . .
H17A H 0.2663 0.1572 0.6219 0.090 Uiso 1 1 calc R . .
H17B H 0.1769 0.0913 0.6062 0.090 Uiso 1 1 calc R . .
H17C H 0.1704 0.1535 0.5155 0.090 Uiso 1 1 calc R . .
C18 C 0.3209(7) -0.0785(5) 0.2222(6) 0.068(2) Uani 1 1 d . . .
H18A H 0.3304 -0.0428 0.1709 0.082 Uiso 1 1 calc R . .
C19 C 0.3691(10) -0.1514(7) 0.2266(8) 0.101(3) Uani 1 1 d . . .
H19A H 0.3226 -0.1932 0.2288 0.122 Uiso 1 1 calc R . .
C20 C 0.4728(9) -0.1691(7) 0.2280(8) 0.095(3) Uani 1 1 d . . .
H20A H 0.5235 -0.1299 0.2259 0.114 Uiso 1 1 calc R . .
H20B H 0.4950 -0.2207 0.2310 0.114 Uiso 1 1 calc R . .
C21 C 0.6806(5) 0.1157(3) 0.3672(5) 0.0402(12) Uani 1 1 d . . .
C22 C 0.7304(5) 0.1734(3) 0.4367(5) 0.0417(12) Uani 1 1 d . . .
C23 C 0.8354(5) 0.1991(4) 0.4386(6) 0.0564(17) Uani 1 1 d . . .
H23A H 0.8692 0.2374 0.4872 0.068 Uiso 1 1 calc R . .
C24 C 0.8890(6) 0.1681(5) 0.3687(7) 0.070(2) Uani 1 1 d . . .
H24A H 0.9593 0.1861 0.3685 0.084 Uiso 1 1 calc R . .
C25 C 0.8415(6) 0.1116(5) 0.2997(7) 0.068(2) Uani 1 1 d . . .
H25A H 0.8798 0.0911 0.2525 0.082 Uiso 1 1 calc R . .
C26 C 0.7364(5) 0.0833(4) 0.2974(5) 0.0537(16) Uani 1 1 d . B .
C27 C 0.7172(8) 0.2615(5) 0.5754(8) 0.085(3) Uani 1 1 d . . .
H27A H 0.6672 0.2760 0.6181 0.127 Uiso 1 1 calc R . .
H27B H 0.7311 0.3057 0.5351 0.127 Uiso 1 1 calc R . .
H27C H 0.7858 0.2437 0.6220 0.127 Uiso 1 1 calc R . .
C28 C 0.6812(8) 0.0213(6) 0.2211(7) 0.086(3) Uani 1 1 d . . .
H28A H 0.6788 -0.0256 0.2622 0.103 Uiso 1 1 calc R A 1
H28C H 0.6051 0.0369 0.1891 0.103 Uiso 1 1 calc R A 1
C29 C 0.7280(15) 0.0048(10) 0.1429(13) 0.062(5) Uiso 0.437(15) 1 d PD B 1
H29A H 0.7955 -0.0201 0.1705 0.074 Uiso 0.437(15) 1 calc PR B 1
C29A C 0.6015(12) 0.0342(8) 0.1323(12) 0.064(4) Uiso 0.563(15) 1 d P B 2
C30 C 0.7069(17) 0.0134(11) 0.0266(12) 0.069(5) Uiso 0.437(15) 1 d PD B 1
H30A H 0.6421 0.0374 -0.0124 0.082 Uiso 0.437(15) 1 calc PR B 1
H30B H 0.7581 -0.0050 -0.0090 0.082 Uiso 0.437(15) 1 calc PR B 1
C30A C 0.6284(15) 0.0308(12) 0.0439(15) 0.093(6) Uiso 0.563(15) 1 d PD B 2

loop_
_atom_site_aniso_label
_atom_site_aniso_U_11
_atom_site_aniso_U_22
_atom_site_aniso_U_33
_atom_site_aniso_U_23
_atom_site_aniso_U_13
_atom_site_aniso_U_12
Bi1 0.02280(10) 0.03465(11) 0.03444(11) -0.00063(8) 0.00624(7) 0.00300(7)
O1 0.040(2) 0.062(3) 0.043(2) 0.014(2) 0.0046(18) 0.018(2)
C1 0.038(3) 0.054(4) 0.050(3) 0.027(3) 0.016(3) 0.012(3)
O2 0.0181(15) 0.0372(18) 0.0379(18) -0.0038(15) -0.0005(13) 0.0024(13)
C2 0.043(3) 0.055(4) 0.067(4) 0.024(3) 0.015(3) 0.019(3)
O3 0.030(2) 0.059(2) 0.048(2) -0.0122(19) 0.0170(17) -0.0088(17)
C3 0.067(5) 0.060(5) 0.091(6) 0.021(4) 0.018(4) 0.034(4)
O4 0.050(3) 0.047(3) 0.082(3) -0.002(2) 0.005(2) 0.018(2)
C4 0.060(5) 0.091(6) 0.094(6) 0.035(5) 0.022(5) 0.045(5)
O5 0.0301(19) 0.053(2) 0.045(2) -0.0101(18) 0.0102(16) 0.0040(17)
C5 0.037(4) 0.106(7) 0.069(5) 0.044(5) 0.012(3) 0.026(4)
O6 0.041(2) 0.040(2) 0.068(3) -0.014(2) 0.013(2) -0.0074(17)
C6 0.040(3) 0.085(5) 0.048(4) 0.031(4) 0.011(3) 0.015(3)
C7 0.110(8) 0.077(6) 0.124(9) -0.033(6) -0.011(7) 0.049(6)
C8 0.058(5) 0.114(7) 0.052(4) 0.016(4) -0.004(4) 0.023(5)
C9 0.065(6) 0.188(13) 0.081(7) 0.013(8) 0.009(5) 0.024(8)
C10 0.065(6) 0.189(13) 0.069(6) -0.028(7) -0.013(5) 0.023(7)
C11 0.023(2) 0.037(3) 0.033(2) 0.004(2) 0.0022(19) -0.0009(19)
C12 0.028(3) 0.043(3) 0.035(3) 0.001(2) 0.004(2) -0.003(2)
C13 0.028(3) 0.065(4) 0.055(4) 0.000(3) 0.012(2) -0.002(3)
C14 0.025(3) 0.084(5) 0.068(4) -0.008(4) 0.001(3) -0.012(3)
C15 0.035(3) 0.080(5) 0.057(4) -0.016(4) -0.008(3) -0.010(3)
C16 0.032(3) 0.067(4) 0.040(3) -0.006(3) 0.000(2) 0.003(3)
C17 0.051(4) 0.069(5) 0.064(4) -0.018(3) 0.023(3) 0.009(3)
C18 0.068(5) 0.091(6) 0.044(4) -0.017(4) 0.010(3) 0.010(4)
C19 0.118(9) 0.118(9) 0.076(6) -0.021(6) 0.039(6) 0.010(7)
C20 0.100(7) 0.111(8) 0.085(6) -0.002(6) 0.046(6) 0.044(6)
C21 0.031(3) 0.048(3) 0.042(3) 0.008(2) 0.011(2) 0.001(2)
C22 0.032(3) 0.041(3) 0.051(3) 0.011(2) 0.010(2) 0.003(2)
C23 0.037(3) 0.058(4) 0.071(4) 0.008(3) 0.008(3) -0.012(3)
C24 0.035(3) 0.100(6) 0.080(5) 0.019(5) 0.021(3) -0.009(4)
C25 0.046(4) 0.103(6) 0.066(5) 0.003(4) 0.033(4) 0.005(4)
C26 0.044(4) 0.072(4) 0.051(4) 0.001(3) 0.024(3) 0.000(3)
C27 0.078(6) 0.071(5) 0.102(7) -0.048(5) 0.017(5) -0.026(4)
C28 0.080(6) 0.122(8) 0.068(5) -0.036(5) 0.042(5) -0.023(5)

loop_
_atom_type_symbol
_atom_type_description
_atom_type_scat_dispersion_real
_atom_type_scat_dispersion_imag
_atom_type_scat_source
C C 0.0033 0.0016 'International Tables Vol C Tables 4.2.6.8 and 6.1.1.4'
H H 0.0000 0.0000 'International Tables Vol C Tables 4.2.6.8 and 6.1.1.4'
O O 0.0106 0.0060 'International Tables Vol C Tables 4.2.6.8 and 6.1.1.4'
Bi Bi -4.1077 10.2566 'International Tables Vol C Tables 4.2.6.8 and 6.1.1.4'

loop_
_geom_angle_atom_site_label_1
_geom_angle_atom_site_label_2
_geom_angle_atom_site_label_3
_geom_angle
_geom_angle_site_symmetry_1
_geom_angle_site_symmetry_3
_geom_angle_publ_flag
O3 Bi1 O1 84.15(17) . . ?
O3 Bi1 O2 83.65(15) . . ?
O1 Bi1 O2 83.00(16) . . ?
O3 Bi1 O2 85.30(15) . 3_656 ?
O1 Bi1 O2 149.76(15) . 3_656 ?
O2 Bi1 O2 67.70(12) . 3_656 ?
C1 O1 Bi1 124.4(4) . . ?
O1 C1 C2 121.4(6) . . ?
O1 C1 C6 119.3(7) . . ?
C2 C1 C6 119.3(6) . . ?
C11 O2 Bi1 121.9(3) . . ?
C11 O2 Bi1 113.5(3) . 3_656 ?
Bi1 O2 Bi1 112.30(12) . 3_656 ?
O4 C2 C3 123.6(8) . . ?
O4 C2 C1 114.6(5) . . ?
C3 C2 C1 121.7(7) . . ?
C21 O3 Bi1 127.6(4) . . ?
C4 C3 C2 118.4(9) . . ?
C4 C3 H3A 120.8 . . ?
C2 C3 H3A 120.8 . . ?
C2 O4 C7 117.2(6) . . ?
C5 C4 C3 121.2(7) . . ?
C5 C4 H4A 119.4 . . ?
C3 C4 H4A 119.4 . . ?
C12 O5 C17 117.4(5) . . ?
C4 C5 C6 121.3(7) . . ?
C4 C5 H5A 119.4 . . ?
C6 C5 H5A 119.4 . . ?
C22 O6 C27 116.5(5) . . ?
C1 C6 C5 118.0(8) . . ?
C1 C6 C8 119.0(6) . . ?
C5 C6 C8 123.0(7) . . ?
O4 C7 H7A 109.5 . . ?
O4 C7 H7B 109.5 . . ?
H7A C7 H7B 109.5 . . ?
O4 C7 H7C 109.5 . . ?
H7A C7 H7C 109.5 . . ?
H7B C7 H7C 109.5 . . ?
C9 C8 C6 117.3(9) . . ?
C9 C8 H8A 108.0 . . ?
C6 C8 H8A 108.0 . . ?
C9 C8 H8B 108.0 . . ?
C6 C8 H8B 108.0 . . ?
H8A C8 H8B 107.2 . . ?
C10 C9 C8 134.1(14) . . ?
C10 C9 H9A 113.0 . . ?
C8 C9 H9A 113.0 . . ?
C9 C10 H10A 120.0 . . ?
C9 C10 H10B 120.0 . . ?
H10A C10 H10B 120.0 . . ?
O2 C11 C16 120.0(5) . . ?
O2 C11 C12 120.1(4) . . ?
C16 C11 C12 119.9(5) . . ?
O5 C12 C13 124.4(5) . . ?
O5 C12 C11 114.6(4) . . ?
C13 C12 C11 121.0(5) . . ?
C14 C13 C12 118.2(6) . . ?
C14 C13 H13A 120.9 . . ?
C12 C13 H13A 120.9 . . ?
C15 C14 C13 121.3(6) . . ?
C15 C14 H14A 119.3 . . ?
C13 C14 H14A 119.3 . . ?
C14 C15 C16 121.3(6) . . ?
C14 C15 H15A 119.4 . . ?
C16 C15 H15A 119.4 . . ?
C11 C16 C15 117.9(6) . . ?
C11 C16 C18 119.5(6) . . ?
C15 C16 C18 122.3(6) . . ?
O5 C17 H17A 109.5 . . ?
O5 C17 H17B 109.5 . . ?
H17A C17 H17B 109.5 . . ?
O5 C17 H17C 109.5 . . ?
H17A C17 H17C 109.5 . . ?
H17B C17 H17C 109.5 . . ?
C19 C18 C16 120.5(8) . . ?
C19 C18 H18A 119.8 . . ?
C16 C18 H18A 119.8 . . ?
C20 C19 C18 128.3(12) . . ?
C20 C19 H19A 115.8 . . ?
C18 C19 H19A 115.8 . . ?
C19 C20 H20A 120.0 . . ?
C19 C20 H20B 120.0 . . ?
H20A C20 H20B 120.0 . . ?
O3 C21 C22 123.0(5) . . ?
O3 C21 C26 117.4(6) . . ?
C22 C21 C26 119.6(6) . . ?
O6 C22 C21 114.8(5) . . ?
O6 C22 C23 124.2(6) . . ?
C21 C22 C23 121.0(6) . . ?
C24 C23 C22 119.2(7) . . ?
C24 C23 H23A 120.4 . . ?
C22 C23 H23A 120.4 . . ?
C25 C24 C23 120.7(6) . . ?
C25 C24 H24A 119.6 . . ?
C23 C24 H24A 119.6 . . ?
C24 C25 C26 121.4(7) . . ?
C24 C25 H25A 119.3 . . ?
C26 C25 H25A 119.3 . . ?
C21 C26 C25 118.1(7) . . ?
C21 C26 C28 119.3(6) . . ?
C25 C26 C28 122.6(7) . . ?
O6 C27 H27A 109.5 . . ?
O6 C27 H27B 109.5 . . ?
H27A C27 H27B 109.5 . . ?
O6 C27 H27C 109.5 . . ?
H27A C27 H27C 109.5 . . ?
H27B C27 H27C 109.5 . . ?
C29 C28 C29A 76.3(11) . . ?
C29 C28 C26 115.7(10) . . ?
C29A C28 C26 124.1(11) . . ?
C29 C28 H28A 108.4 . . ?
C29A C28 H28A 119.2 . . ?
C26 C28 H28A 108.4 . . ?
C29 C28 H28C 108.4 . . ?
C29A C28 H28C 32.0 . . ?
C26 C28 H28C 108.4 . . ?
H28A C28 H28C 107.4 . . ?
C28 C29 C30 139.6(17) . . ?
C28 C29 H29A 110.2 . . ?
C30 C29 H29A 110.2 . . ?
C30A C29A C28 116.7(14) . . ?
C29 C30 H30A 120.0 . . ?
C29 C30 H30B 120.0 . . ?
H30A C30 H30B 120.0 . . ?

loop_
_geom_bond_atom_site_label_1
_geom_bond_atom_site_label_2
_geom_bond_distance
_geom_bond_site_symmetry_2
_geom_bond_publ_flag
Bi1 O3 2.107(4) . ?
Bi1 O1 2.143(4) . ?
Bi1 O2 2.167(3) . ?
Bi1 O2 2.610(3) 3_656 ?
O1 C1 1.351(7) . ?
C1 C2 1.392(10) . ?
C1 C6 1.403(9) . ?
O2 C11 1.358(6) . ?
O2 Bi1 2.610(3) 3_656 ?
C2 O4 1.381(8) . ?
C2 C3 1.382(9) . ?
O3 C21 1.356(7) . ?
C3 C4 1.381(13) . ?
C3 H3A 0.9400 . ?
O4 C7 1.434(10) . ?
C4 C5 1.361(13) . ?
C4 H4A 0.9400 . ?
O5 C12 1.380(6) . ?
O5 C17 1.431(7) . ?
C5 C6 1.406(10) . ?
C5 H5A 0.9400 . ?
O6 C22 1.378(7) . ?
O6 C27 1.444(8) . ?
C6 C8 1.507(12) . ?
C7 H7A 0.9700 . ?
C7 H7B 0.9700 . ?
C7 H7C 0.9700 . ?
C8 C9 1.477(13) . ?
C8 H8A 0.9800 . ?
C8 H8B 0.9800 . ?
C9 C10 1.217(17) . ?
C9 H9A 0.9400 . ?
C10 H10A 0.9400 . ?
C10 H10B 0.9400 . ?
C11 C16 1.394(8) . ?
C11 C12 1.398(8) . ?
C12 C13 1.387(8) . ?
C13 C14 1.384(9) . ?
C13 H13A 0.9400 . ?
C14 C15 1.363(10) . ?
C14 H14A 0.9400 . ?
C15 C16 1.401(9) . ?
C15 H15A 0.9400 . ?
C16 C18 1.520(10) . ?
C17 H17A 0.9700 . ?
C17 H17B 0.9700 . ?
C17 H17C 0.9700 . ?
C18 C19 1.402(14) . ?
C18 H18A 0.9400 . ?
C19 C20 1.338(14) . ?
C19 H19A 0.9400 . ?
C20 H20A 0.9400 . ?
C20 H20B 0.9400 . ?
C21 C22 1.387(8) . ?
C21 C26 1.397(9) . ?
C22 C23 1.391(8) . ?
C23 C24 1.369(11) . ?
C23 H23A 0.9400 . ?
C24 C25 1.360(12) . ?
C24 H24A 0.9400 . ?
C25 C26 1.407(10) . ?
C25 H25A 0.9400 . ?
C26 C28 1.508(11) . ?
C27 H27A 0.9700 . ?
C27 H27B 0.9700 . ?
C27 H27C 0.9700 . ?
C28 C29 1.326(18) . ?
C28 C29A 1.337(17) . ?
C28 H28A 0.9800 . ?
C28 H28C 0.9800 . ?
C29 C30 1.47(2) . ?
C29 H29A 0.9400 . ?
C29A C30A 1.27(2) . ?
C30 H30A 0.9400 . ?
C30 H30B 0.9400 . ?

loop_
_geom_torsion_atom_site_label_1
_geom_torsion_atom_site_label_2
_geom_torsion_atom_site_label_3
_geom_torsion_atom_site_label_4
_geom_torsion
_geom_torsion_site_symmetry_1
_geom_torsion_site_symmetry_2
_geom_torsion_site_symmetry_3
_geom_torsion_site_symmetry_4
_geom_torsion_publ_flag
O3 Bi1 O1 C1 -153.0(5) . . . . ?
O2 Bi1 O1 C1 122.7(5) . . . . ?
O2 Bi1 O1 C1 136.8(4) 3_656 . . . ?
Bi1 O1 C1 C2 31.3(8) . . . . ?
Bi1 O1 C1 C6 -149.5(5) . . . . ?
O3 Bi1 O2 C11 -132.7(4) . . . . ?
O1 Bi1 O2 C11 -47.8(4) . . . . ?
O2 Bi1 O2 C11 139.8(4) 3_656 . . . ?
O3 Bi1 O2 Bi1 87.51(18) . . . 3_656 ?
O1 Bi1 O2 Bi1 172.37(18) . . . 3_656 ?
O2 Bi1 O2 Bi1 0.0 3_656 . . 3_656 ?
O1 C1 C2 O4 -4.6(9) . . . . ?
C6 C1 C2 O4 176.2(6) . . . . ?
O1 C1 C2 C3 177.1(6) . . . . ?
C6 C1 C2 C3 -2.1(10) . . . . ?
O1 Bi1 O3 C21 123.5(5) . . . . ?
O2 Bi1 O3 C21 -152.9(5) . . . . ?
O2 Bi1 O3 C21 -84.9(5) 3_656 . . . ?
O4 C2 C3 C4 -176.9(7) . . . . ?
C1 C2 C3 C4 1.3(12) . . . . ?
C3 C2 O4 C7 3.7(12) . . . . ?
C1 C2 O4 C7 -174.6(8) . . . . ?
C2 C3 C4 C5 -0.4(13) . . . . ?
C3 C4 C5 C6 0.3(13) . . . . ?
O1 C1 C6 C5 -177.2(6) . . . . ?
C2 C1 C6 C5 2.0(9) . . . . ?
O1 C1 C6 C8 5.5(9) . . . . ?
C2 C1 C6 C8 -175.2(7) . . . . ?
C4 C5 C6 C1 -1.1(11) . . . . ?
C4 C5 C6 C8 176.0(8) . . . . ?
C1 C6 C8 C9 -172.1(8) . . . . ?
C5 C6 C8 C9 10.8(13) . . . . ?
C6 C8 C9 C10 -124.0(16) . . . . ?
Bi1 O2 C11 C16 139.5(4) . . . . ?
Bi1 O2 C11 C16 -81.1(5) 3_656 . . . ?
Bi1 O2 C11 C12 -40.2(6) . . . . ?
Bi1 O2 C11 C12 99.1(5) 3_656 . . . ?
C17 O5 C12 C13 -9.2(9) . . . . ?
C17 O5 C12 C11 168.9(5) . . . . ?
O2 C11 C12 O5 7.4(7) . . . . ?
C16 C11 C12 O5 -172.3(5) . . . . ?
O2 C11 C12 C13 -174.4(5) . . . . ?
C16 C11 C12 C13 5.9(8) . . . . ?
O5 C12 C13 C14 178.1(6) . . . . ?
C11 C12 C13 C14 0.1(9) . . . . ?
C12 C13 C14 C15 -4.0(11) . . . . ?
C13 C14 C15 C16 1.9(13) . . . . ?
O2 C11 C16 C15 172.5(6) . . . . ?
C12 C11 C16 C15 -7.8(9) . . . . ?
O2 C11 C16 C18 -14.5(9) . . . . ?
C12 C11 C16 C18 165.3(6) . . . . ?
C14 C15 C16 C11 4.1(11) . . . . ?
C14 C15 C16 C18 -168.8(8) . . . . ?
C11 C16 C18 C19 101.6(10) . . . . ?
C15 C16 C18 C19 -85.6(10) . . . . ?
C16 C18 C19 C20 -130.9(11) . . . . ?
Bi1 O3 C21 C22 -10.5(8) . . . . ?
Bi1 O3 C21 C26 170.0(5) . . . . ?
C27 O6 C22 C21 -179.5(6) . . . . ?
C27 O6 C22 C23 1.5(9) . . . . ?
O3 C21 C22 O6 0.9(8) . . . . ?
C26 C21 C22 O6 -179.5(6) . . . . ?
O3 C21 C22 C23 180.0(6) . . . . ?
C26 C21 C22 C23 -0.5(9) . . . . ?
O6 C22 C23 C24 -179.4(6) . . . . ?
C21 C22 C23 C24 1.6(10) . . . . ?
C22 C23 C24 C25 -1.4(12) . . . . ?
C23 C24 C25 C26 0.1(13) . . . . ?
O3 C21 C26 C25 178.7(6) . . . . ?
C22 C21 C26 C25 -0.9(10) . . . . ?
O3 C21 C26 C28 0.4(10) . . . . ?
C22 C21 C26 C28 -179.2(7) . . . . ?
C24 C25 C26 C21 1.1(12) . . . . ?
C24 C25 C26 C28 179.4(9) . . . . ?
C21 C26 C28 C29 166.2(11) . . . . ?
C25 C26 C28 C29 -12.1(16) . . . . ?
C21 C26 C28 C29A 75.7(12) . . . . ?
C25 C26 C28 C29A -102.6(12) . . . . ?
C29A C28 C29 C30 12(2) . . . . ?
C26 C28 C29 C30 -110(2) . . . . ?
C29 C28 C29A C30A -7.5(17) . . . . ?
C26 C28 C29A C30A 104.5(16) . . . . ?
